data_7207894
loop_
_publ_author_name
'Li, Jian'
'Liu, Yuejin'
'Li, Chunju'
'Jie, Haohua'
'Jia, Xueshun'

_publ_section_title
;
 Atom-economical synthesis of the functionalized spirocyclic
 oxindole-butenolide via three-component [2 + 2 + 1] cycloaddition
 strategy
;
_journal_issue 5
_journal_name_full 'Green Chemistry'
_journal_page_first 1314
_journal_paper_doi 10.1039/c2gc00015f
_journal_volume 14
_journal_year 2012
_chemical_formula_sum 'C29 H33 Cl N2 O4'
_chemical_formula_weight 509.02
_chemical_name_systematic
;
?
;
_space_group_IT_number 2
_symmetry_cell_setting triclinic
_symmetry_space_group_name_Hall '-P 1'
_symmetry_space_group_name_H-M 'P -1'
_atom_sites_solution_hydrogens geom
_atom_sites_solution_primary direct
_atom_sites_solution_secondary difmap
_audit_creation_method SHELXL-97
_cell_angle_alpha 99.404(16)
_cell_angle_beta 108.029(17)
_cell_angle_gamma 95.241(18)
_cell_formula_units_Z 2
_cell_length_a 8.897(11)
_cell_length_b 12.592(16)
_cell_length_c 13.863(17)
_cell_measurement_reflns_used 1118
_cell_measurement_temperature 296(2)
_cell_measurement_theta_max 21.08
_cell_measurement_theta_min 2.44
_cell_volume 1440(3)
_computing_cell_refinement 'Bruker SAINT'
_computing_data_collection 'Bruker APEX2'
_computing_data_reduction 'Bruker SAINT'
_computing_molecular_graphics 'Bruker SHELXTL'
_computing_publication_material 'Bruker SHELXTL'
_computing_structure_refinement 'SHELXL-97 (Sheldrick, 2008)'
_computing_structure_solution 'SHELXS-97 (Sheldrick, 2008)'
_diffrn_ambient_temperature 296(2)
_diffrn_measured_fraction_theta_full 0.981
_diffrn_measured_fraction_theta_max 0.981
_diffrn_measurement_device_type 'Bruker APEX-II CCD'
_diffrn_measurement_method '\f and \w scans'
_diffrn_radiation_monochromator graphite
_diffrn_radiation_source 'fine-focus sealed tube'
_diffrn_radiation_type MoK\a
_diffrn_radiation_wavelength 0.71073
_diffrn_reflns_av_R_equivalents 0.0231
_diffrn_reflns_av_sigmaI/netI 0.0553
_diffrn_reflns_limit_h_max 10
_diffrn_reflns_limit_h_min -10
_diffrn_reflns_limit_k_max 14
_diffrn_reflns_limit_k_min -11
_diffrn_reflns_limit_l_max 16
_diffrn_reflns_limit_l_min -16
_diffrn_reflns_number 7235
_diffrn_reflns_theta_full 25.04
_diffrn_reflns_theta_max 25.04
_diffrn_reflns_theta_min 2.04
_exptl_absorpt_coefficient_mu 0.167
_exptl_absorpt_correction_T_max 0.9674
_exptl_absorpt_correction_T_min 0.9595
_exptl_absorpt_correction_type multi-scan
_exptl_absorpt_process_details sadabs
_exptl_crystal_density_diffrn 1.174
_exptl_crystal_density_method 'not measured'
_exptl_crystal_F_000 540
_exptl_crystal_size_max 0.25
_exptl_crystal_size_mid 0.22
_exptl_crystal_size_min 0.20
_refine_diff_density_max 0.422
_refine_diff_density_min -0.375
_refine_diff_density_rms 0.046
_refine_ls_extinction_method none
_refine_ls_goodness_of_fit_ref 1.036
_refine_ls_hydrogen_treatment constr
_refine_ls_matrix_type full
_refine_ls_number_parameters 331
_refine_ls_number_reflns 5006
_refine_ls_number_restraints 0
_refine_ls_restrained_S_all 1.036
_refine_ls_R_factor_all 0.1203
_refine_ls_R_factor_gt 0.0708
_refine_ls_shift/su_max 0.000
_refine_ls_shift/su_mean 0.000
_refine_ls_structure_factor_coef Fsqd
_refine_ls_weighting_details 'calc w=1/[\s^2^(Fo^2^)+(0.0892P)^2^+0.4314P] where P=(Fo^2^+2Fc^2^)/3'
_refine_ls_weighting_scheme calc
_refine_ls_wR_factor_gt 0.1741
_refine_ls_wR_factor_ref 0.2046
_reflns_number_gt 2846
_reflns_number_total 5006
_reflns_threshold_expression >2sigma(I)
_cod_data_source_file c2gc00015f.txt
_cod_data_source_block 110615a_0m
_cod_depositor_comments
;
The following automatic conversions were performed:

'_symmetry_cell_setting' value 'Triclinic' changed to 'triclinic'
according to /home/saulius/struct/CIF-dictionaries/cif_core.dic
dictionary named 'cif_core.dic' version 2.4.1 from 2010-06-29.

Automatic conversion script
Id: cif_fix_values 1715 2011-07-08 13:25:40Z adriana 
;
_cod_original_sg_symbol_H-M P-1
_cod_database_code 7207894

loop_
_symmetry_equiv_pos_as_xyz
'x, y, z'
'-x, -y, -z'

loop_
_atom_site_label
_atom_site_type_symbol
_atom_site_fract_x
_atom_site_fract_y
_atom_site_fract_z
_atom_site_U_iso_or_equiv
_atom_site_adp_type
_atom_site_occupancy
_atom_site_symmetry_multiplicity
_atom_site_calc_flag
_atom_site_refinement_flags
Cl1 Cl 0.10767(16) 0.76010(10) 0.27154(10) 0.1064(5) Uani 1 1 d .
C1 C 0.2172(3) 0.9199(3) 0.1914(2) 0.0464(8) Uani 1 1 d .
C2 C 0.0922(4) 0.8755(3) 0.2181(3) 0.0627(10) Uani 1 1 d .
C3 C -0.0470(4) 0.9265(4) 0.2025(3) 0.0736(11) Uani 1 1 d .
H3 H -0.1325 0.8984 0.2206 0.088 Uiso 1 1 calc R
C4 C -0.0533(5) 1.0175(4) 0.1604(3) 0.0737(11) Uani 1 1 d .
H4 H -0.1454 1.0499 0.1497 0.088 Uiso 1 1 calc R
C5 C 0.0682(4) 1.0632(3) 0.1334(3) 0.0598(9) Uani 1 1 d .
H5 H 0.0605 1.1254 0.1052 0.072 Uiso 1 1 calc R
C6 C 0.2035(4) 1.0136(3) 0.1497(2) 0.0465(8) Uani 1 1 d .
C7 C 0.4498(4) 0.9756(3) 0.1534(2) 0.0531(8) Uani 1 1 d .
C8 C 0.3757(4) 0.8847(2) 0.1961(2) 0.0471(8) Uani 1 1 d .
C9 C 0.3754(4) 0.7727(3) 0.1381(2) 0.0543(9) Uani 1 1 d .
C10 C 0.4690(4) 0.7204(3) 0.2012(3) 0.0651(10) Uani 1 1 d .
H10 H 0.4908 0.6507 0.1819 0.078 Uiso 1 1 calc R
C11 C 0.5337(4) 0.7868(3) 0.3052(3) 0.0558(9) Uani 1 1 d .
C12 C 0.3681(5) 1.1377(3) 0.0803(3) 0.0709(11) Uani 1 1 d .
H12A H 0.2780 1.1324 0.0177 0.085 Uiso 1 1 calc R
H12B H 0.4631 1.1333 0.0605 0.085 Uiso 1 1 calc R
C13 C 0.3868(5) 1.2459(3) 0.1493(3) 0.0675(10) Uani 1 1 d .
C14 C 0.5003(5) 1.2713(3) 0.2465(3) 0.0818(12) Uani 1 1 d .
H14 H 0.5629 1.2196 0.2702 0.098 Uiso 1 1 calc R
C15 C 0.5223(7) 1.3723(4) 0.3091(4) 0.1105(18) Uani 1 1 d .
H15 H 0.6010 1.3887 0.3740 0.133 Uiso 1 1 calc R
C16 C 0.4306(10) 1.4474(5) 0.2770(6) 0.125(2) Uani 1 1 d .
H16 H 0.4460 1.5152 0.3200 0.150 Uiso 1 1 calc R
C17 C 0.3155(8) 1.4251(5) 0.1820(7) 0.143(3) Uani 1 1 d .
H17 H 0.2516 1.4770 0.1606 0.172 Uiso 1 1 calc R
C18 C 0.2941(6) 1.3243(4) 0.1172(5) 0.1137(18) Uani 1 1 d .
H18 H 0.2169 1.3094 0.0518 0.136 Uiso 1 1 calc R
C19 C 0.6793(4) 0.8289(3) 0.4883(3) 0.0617(9) Uani 1 1 d .
C20 C 0.5369(5) 0.8517(4) 0.5231(3) 0.0862(13) Uani 1 1 d .
H20A H 0.4711 0.8917 0.4777 0.129 Uiso 1 1 calc R
H20B H 0.5744 0.8938 0.5926 0.129 Uiso 1 1 calc R
H20C H 0.4754 0.7841 0.5210 0.129 Uiso 1 1 calc R
C21 C 0.7735(5) 0.9359(3) 0.4874(3) 0.0852(13) Uani 1 1 d .
H21A H 0.8541 0.9210 0.4565 0.128 Uiso 1 1 calc R
H21B H 0.8234 0.9761 0.5571 0.128 Uiso 1 1 calc R
H21C H 0.7023 0.9779 0.4479 0.128 Uiso 1 1 calc R
C22 C 0.7775(5) 0.7632(3) 0.5646(3) 0.0770(12) Uani 1 1 d .
H22A H 0.8120 0.8104 0.6326 0.092 Uiso 1 1 calc R
H22B H 0.7021 0.7035 0.5665 0.092 Uiso 1 1 calc R
C23 C 0.9237(5) 0.7137(3) 0.5549(3) 0.0731(11) Uani 1 1 d .
C24 C 0.8996(7) 0.6389(5) 0.4546(4) 0.127(2) Uani 1 1 d .
H24A H 0.9963 0.6095 0.4570 0.191 Uiso 1 1 calc R
H24B H 0.8726 0.6784 0.3994 0.191 Uiso 1 1 calc R
H24C H 0.8144 0.5806 0.4425 0.191 Uiso 1 1 calc R
C25 C 0.9830(8) 0.6588(6) 0.6450(4) 0.147(3) Uani 1 1 d .
H25A H 0.9044 0.5985 0.6394 0.220 Uiso 1 1 calc R
H25B H 1.0014 0.7099 0.7085 0.220 Uiso 1 1 calc R
H25C H 1.0811 0.6329 0.6447 0.220 Uiso 1 1 calc R
C26 C 1.0662(7) 0.8048(5) 0.5674(6) 0.161(3) Uani 1 1 d .
H26A H 1.0811 0.8600 0.6275 0.241 Uiso 1 1 calc R
H26B H 1.0419 0.8368 0.5071 0.241 Uiso 1 1 calc R
H26C H 1.1623 0.7731 0.5751 0.241 Uiso 1 1 calc R
C27 C 0.2857(4) 0.7362(3) 0.0265(3) 0.0634(10) Uani 1 1 d .
C28 C 0.2147(7) 0.5881(4) -0.1161(3) 0.1199(19) Uani 1 1 d .
H28A H 0.1015 0.5935 -0.1353 0.144 Uiso 1 1 calc R
H28B H 0.2606 0.6292 -0.1563 0.144 Uiso 1 1 calc R
C29 C 0.2351(10) 0.4807(5) -0.1371(4) 0.188(4) Uani 1 1 d .
H29A H 0.3468 0.4751 -0.1110 0.281 Uiso 1 1 calc R
H29B H 0.1951 0.4535 -0.2106 0.281 Uiso 1 1 calc R
H29C H 0.1777 0.4387 -0.1042 0.281 Uiso 1 1 calc R
N1 N 0.3426(3) 1.0445(2) 0.1282(2) 0.0522(7) Uani 1 1 d .
N2 N 0.6209(4) 0.7585(2) 0.3841(2) 0.0638(8) Uani 1 1 d .
O1 O 0.4767(2) 0.88645(17) 0.29990(15) 0.0528(6) Uani 1 1 d .
O2 O 0.2179(4) 0.7940(2) -0.0273(2) 0.0972(10) Uani 1 1 d .
O3 O 0.2926(4) 0.6329(2) -0.00635(19) 0.0933(10) Uani 1 1 d .
O4 O 0.5815(3) 0.9825(2) 0.1453(2) 0.0820(8) Uani 1 1 d .

loop_
_atom_site_aniso_label
_atom_site_aniso_U_11
_atom_site_aniso_U_22
_atom_site_aniso_U_33
_atom_site_aniso_U_23
_atom_site_aniso_U_13
_atom_site_aniso_U_12
Cl1 0.1067(10) 0.1079(9) 0.1150(10) 0.0503(8) 0.0444(8) -0.0100(7)
C1 0.0353(17) 0.056(2) 0.0412(17) 0.0038(15) 0.0073(14) 0.0043(14)
C2 0.057(2) 0.073(2) 0.053(2) 0.0093(18) 0.0156(17) -0.0029(19)
C3 0.038(2) 0.110(3) 0.065(2) 0.000(2) 0.0198(18) -0.005(2)
C4 0.045(2) 0.101(3) 0.065(2) -0.001(2) 0.0107(19) 0.020(2)
C5 0.043(2) 0.067(2) 0.059(2) 0.0058(17) 0.0039(17) 0.0191(17)
C6 0.0394(18) 0.053(2) 0.0411(18) 0.0047(15) 0.0057(14) 0.0111(15)
C7 0.042(2) 0.065(2) 0.051(2) 0.0103(16) 0.0134(16) 0.0103(17)
C8 0.0406(18) 0.054(2) 0.0446(18) 0.0110(15) 0.0084(14) 0.0133(15)
C9 0.058(2) 0.057(2) 0.0423(18) 0.0060(16) 0.0076(16) 0.0175(17)
C10 0.080(3) 0.054(2) 0.049(2) 0.0027(17) 0.0049(18) 0.0263(19)
C11 0.061(2) 0.053(2) 0.050(2) 0.0073(16) 0.0107(17) 0.0221(17)
C12 0.085(3) 0.069(3) 0.057(2) 0.024(2) 0.017(2) 0.004(2)
C13 0.072(3) 0.061(2) 0.068(3) 0.024(2) 0.016(2) 0.004(2)
C14 0.093(3) 0.070(3) 0.070(3) 0.015(2) 0.012(2) -0.001(2)
C15 0.152(5) 0.078(4) 0.085(3) 0.011(3) 0.028(3) -0.016(3)
C16 0.162(6) 0.066(4) 0.151(6) 0.005(4) 0.070(5) 0.000(4)
C17 0.122(5) 0.066(4) 0.220(8) 0.036(4) 0.022(5) 0.015(3)
C18 0.108(4) 0.064(3) 0.141(5) 0.038(3) -0.005(3) 0.006(3)
C19 0.066(2) 0.063(2) 0.047(2) 0.0056(17) 0.0045(17) 0.0206(19)
C20 0.093(3) 0.107(3) 0.064(3) 0.015(2) 0.028(2) 0.039(3)
C21 0.080(3) 0.085(3) 0.067(3) 0.002(2) -0.004(2) 0.011(2)
C22 0.086(3) 0.091(3) 0.046(2) 0.012(2) 0.006(2) 0.030(2)
C23 0.078(3) 0.081(3) 0.053(2) 0.011(2) 0.004(2) 0.038(2)
C24 0.133(5) 0.137(5) 0.087(3) -0.008(3) 0.001(3) 0.079(4)
C25 0.161(6) 0.216(7) 0.096(4) 0.082(4) 0.037(4) 0.120(5)
C26 0.099(4) 0.155(6) 0.216(8) 0.023(5) 0.036(5) 0.039(4)
C27 0.065(2) 0.069(3) 0.048(2) 0.0049(19) 0.0067(18) 0.0165(19)
C28 0.163(5) 0.103(4) 0.052(3) -0.017(3) -0.007(3) 0.027(4)
C29 0.306(11) 0.117(5) 0.081(4) -0.026(4) 0.004(5) 0.027(6)
N1 0.0451(16) 0.0558(17) 0.0556(17) 0.0171(13) 0.0133(13) 0.0091(13)
N2 0.076(2) 0.0581(18) 0.0480(17) 0.0051(14) 0.0058(15) 0.0268(15)
O1 0.0540(13) 0.0517(13) 0.0440(13) 0.0058(10) 0.0026(10) 0.0196(11)
O2 0.126(3) 0.094(2) 0.0535(16) 0.0154(15) -0.0032(16) 0.0449(19)
O3 0.132(3) 0.0731(19) 0.0448(15) -0.0068(13) -0.0078(15) 0.0299(17)
O4 0.0501(16) 0.107(2) 0.101(2) 0.0275(16) 0.0383(15) 0.0150(14)

loop_
_atom_type_symbol
_atom_type_description
_atom_type_scat_dispersion_real
_atom_type_scat_dispersion_imag
_atom_type_scat_source
C C 0.0033 0.0016 'International Tables Vol C Tables 4.2.6.8 and 6.1.1.4'
H H 0.0000 0.0000 'International Tables Vol C Tables 4.2.6.8 and 6.1.1.4'
N N 0.0061 0.0033 'International Tables Vol C Tables 4.2.6.8 and 6.1.1.4'
O O 0.0106 0.0060 'International Tables Vol C Tables 4.2.6.8 and 6.1.1.4'
Cl Cl 0.1484 0.1585 'International Tables Vol C Tables 4.2.6.8 and 6.1.1.4'

loop_
_geom_angle_atom_site_label_1
_geom_angle_atom_site_label_2
_geom_angle_atom_site_label_3
_geom_angle
C2 C1 C6 119.1(3)
C2 C1 C8 131.6(3)
C6 C1 C8 109.3(3)
C1 C2 C3 119.0(4)
C1 C2 Cl1 119.9(3)
C3 C2 Cl1 121.1(3)
C4 C3 C2 118.9(3)
C4 C3 H3 120.5
C2 C3 H3 120.5
C5 C4 C3 123.4(4)
C5 C4 H4 118.3
C3 C4 H4 118.3
C4 C5 C6 117.3(4)
C4 C5 H5 121.3
C6 C5 H5 121.3
C5 C6 C1 122.3(3)
C5 C6 N1 128.0(3)
C1 C6 N1 109.6(3)
O4 C7 N1 126.6(3)
O4 C7 C8 125.0(3)
N1 C7 C8 108.5(3)
O1 C8 C1 113.0(2)
O1 C8 C9 103.9(2)
C1 C8 C9 117.9(3)
O1 C8 C7 108.9(2)
C1 C8 C7 101.1(3)
C9 C8 C7 112.0(3)
C10 C9 C27 128.7(3)
C10 C9 C8 109.2(3)
C27 C9 C8 122.0(3)
C9 C10 C11 110.5(3)
C9 C10 H10 124.7
C11 C10 H10 124.7
N2 C11 O1 127.3(3)
N2 C11 C10 126.3(3)
O1 C11 C10 106.5(3)
N1 C12 C13 113.8(3)
N1 C12 H12A 108.8
C13 C12 H12A 108.8
N1 C12 H12B 108.8
C13 C12 H12B 108.8
H12A C12 H12B 107.7
C14 C13 C18 118.0(4)
C14 C13 C12 120.5(4)
C18 C13 C12 121.5(4)
C13 C14 C15 120.8(4)
C13 C14 H14 119.6
C15 C14 H14 119.6
C16 C15 C14 120.4(5)
C16 C15 H15 119.8
C14 C15 H15 119.8
C15 C16 C17 120.6(6)
C15 C16 H16 119.7
C17 C16 H16 119.7
C16 C17 C18 119.6(5)
C16 C17 H17 120.2
C18 C17 H17 120.2
C13 C18 C17 120.5(5)
C13 C18 H18 119.7
C17 C18 H18 119.7
N2 C19 C20 109.1(3)
N2 C19 C21 110.5(3)
C20 C19 C21 109.7(3)
N2 C19 C22 107.8(3)
C20 C19 C22 106.1(3)
C21 C19 C22 113.5(3)
C19 C20 H20A 109.5
C19 C20 H20B 109.5
H20A C20 H20B 109.5
C19 C20 H20C 109.5
H20A C20 H20C 109.5
H20B C20 H20C 109.5
C19 C21 H21A 109.5
C19 C21 H21B 109.5
H21A C21 H21B 109.5
C19 C21 H21C 109.5
H21A C21 H21C 109.5
H21B C21 H21C 109.5
C23 C22 C19 125.0(3)
C23 C22 H22A 106.1
C19 C22 H22A 106.1
C23 C22 H22B 106.1
C19 C22 H22B 106.1
H22A C22 H22B 106.3
C24 C23 C25 111.6(4)
C24 C23 C22 115.7(4)
C25 C23 C22 107.6(4)
C24 C23 C26 105.2(5)
C25 C23 C26 105.1(5)
C22 C23 C26 111.3(4)
C23 C24 H24A 109.5
C23 C24 H24B 109.5
H24A C24 H24B 109.5
C23 C24 H24C 109.5
H24A C24 H24C 109.5
H24B C24 H24C 109.5
C23 C25 H25A 109.5
C23 C25 H25B 109.5
H25A C25 H25B 109.5
C23 C25 H25C 109.5
H25A C25 H25C 109.5
H25B C25 H25C 109.5
C23 C26 H26A 109.5
C23 C26 H26B 109.5
H26A C26 H26B 109.5
C23 C26 H26C 109.5
H26A C26 H26C 109.5
H26B C26 H26C 109.5
O2 C27 O3 124.6(3)
O2 C27 C9 123.9(4)
O3 C27 C9 111.5(3)
C29 C28 O3 109.3(4)
C29 C28 H28A 109.8
O3 C28 H28A 109.8
C29 C28 H28B 109.8
O3 C28 H28B 109.8
H28A C28 H28B 108.3
C28 C29 H29A 109.5
C28 C29 H29B 109.5
H29A C29 H29B 109.5
C28 C29 H29C 109.5
H29A C29 H29C 109.5
H29B C29 H29C 109.5
C7 N1 C6 111.5(3)
C7 N1 C12 123.8(3)
C6 N1 C12 124.6(3)
C11 N2 C19 123.6(3)
C11 O1 C8 109.9(2)
C27 O3 C28 117.0(3)

loop_
_geom_bond_atom_site_label_1
_geom_bond_atom_site_label_2
_geom_bond_distance
Cl1 C2 1.733(4)
C1 C2 1.377(5)
C1 C6 1.395(4)
C1 C8 1.502(4)
C2 C3 1.421(5)
C3 C4 1.366(6)
C3 H3 0.9300
C4 C5 1.359(5)
C4 H4 0.9300
C5 C6 1.380(4)
C5 H5 0.9300
C6 N1 1.396(4)
C7 O4 1.208(4)
C7 N1 1.351(4)
C7 C8 1.556(5)
C8 O1 1.436(4)
C8 C9 1.504(5)
C9 C10 1.315(4)
C9 C27 1.476(5)
C10 C11 1.454(5)
C10 H10 0.9300
C11 N2 1.256(4)
C11 O1 1.401(4)
C12 N1 1.472(4)
C12 C13 1.495(5)
C12 H12A 0.9700
C12 H12B 0.9700
C13 C14 1.377(5)
C13 C18 1.385(6)
C14 C15 1.378(6)
C14 H14 0.9300
C15 C16 1.346(8)
C15 H15 0.9300
C16 C17 1.361(8)
C16 H16 0.9300
C17 C18 1.389(8)
C17 H17 0.9300
C18 H18 0.9300
C19 N2 1.474(4)
C19 C20 1.523(5)
C19 C21 1.525(5)
C19 C22 1.553(5)
C20 H20A 0.9600
C20 H20B 0.9600
C20 H20C 0.9600
C21 H21A 0.9600
C21 H21B 0.9600
C21 H21C 0.9600
C22 C23 1.525(5)
C22 H22A 0.9700
C22 H22B 0.9700
C23 C24 1.490(6)
C23 C25 1.502(6)
C23 C26 1.577(7)
C24 H24A 0.9600
C24 H24B 0.9600
C24 H24C 0.9600
C25 H25A 0.9600
C25 H25B 0.9600
C25 H25C 0.9600
C26 H26A 0.9600
C26 H26B 0.9600
C26 H26C 0.9600
C27 O2 1.194(4)
C27 O3 1.320(4)
C28 C29 1.377(7)
C28 O3 1.453(5)
C28 H28A 0.9700
C28 H28B 0.9700
C29 H29A 0.9600
C29 H29B 0.9600
C29 H29C 0.9600

loop_
_geom_torsion_atom_site_label_1
_geom_torsion_atom_site_label_2
_geom_torsion_atom_site_label_3
_geom_torsion_atom_site_label_4
_geom_torsion
C6 C1 C2 C3 -0.1(5)
C8 C1 C2 C3 -178.5(3)
C6 C1 C2 Cl1 -179.2(2)
C8 C1 C2 Cl1 2.4(5)
C1 C2 C3 C4 0.7(5)
Cl1 C2 C3 C4 179.7(3)
C2 C3 C4 C5 -0.8(6)
C3 C4 C5 C6 0.2(5)
C4 C5 C6 C1 0.4(5)
C4 C5 C6 N1 179.7(3)
C2 C1 C6 C5 -0.5(5)
C8 C1 C6 C5 178.3(3)
C2 C1 C6 N1 -179.9(3)
C8 C1 C6 N1 -1.1(3)
C2 C1 C8 O1 -63.6(4)
C6 C1 C8 O1 117.8(3)
C2 C1 C8 C9 57.7(5)
C6 C1 C8 C9 -120.9(3)
C2 C1 C8 C7 -179.8(3)
C6 C1 C8 C7 1.6(3)
O4 C7 C8 O1 58.9(4)
N1 C7 C8 O1 -120.8(3)
O4 C7 C8 C1 178.1(3)
N1 C7 C8 C1 -1.5(3)
O4 C7 C8 C9 -55.5(4)
N1 C7 C8 C9 124.9(3)
O1 C8 C9 C10 -1.9(4)
C1 C8 C9 C10 -127.8(3)
C7 C8 C9 C10 115.5(3)
O1 C8 C9 C27 -179.5(3)
C1 C8 C9 C27 54.6(4)
C7 C8 C9 C27 -62.1(4)
C27 C9 C10 C11 180.0(3)
C8 C9 C10 C11 2.6(4)
C9 C10 C11 N2 176.5(4)
C9 C10 C11 O1 -2.3(4)
N1 C12 C13 C14 54.4(5)
N1 C12 C13 C18 -127.1(4)
C18 C13 C14 C15 -1.0(6)
C12 C13 C14 C15 177.6(4)
C13 C14 C15 C16 1.3(8)
C14 C15 C16 C17 -0.4(9)
C15 C16 C17 C18 -0.9(10)
C14 C13 C18 C17 -0.3(7)
C12 C13 C18 C17 -178.9(5)
C16 C17 C18 C13 1.2(9)
N2 C19 C22 C23 57.9(5)
C20 C19 C22 C23 174.6(4)
C21 C19 C22 C23 -64.9(5)
C19 C22 C23 C24 -55.3(6)
C19 C22 C23 C25 179.3(4)
C19 C22 C23 C26 64.7(5)
C10 C9 C27 O2 -171.1(4)
C8 C9 C27 O2 6.0(6)
C10 C9 C27 O3 7.7(6)
C8 C9 C27 O3 -175.3(3)
O4 C7 N1 C6 -178.6(3)
C8 C7 N1 C6 1.0(3)
O4 C7 N1 C12 3.6(5)
C8 C7 N1 C12 -176.8(3)
C5 C6 N1 C7 -179.3(3)
C1 C6 N1 C7 0.1(4)
C5 C6 N1 C12 -1.6(5)
C1 C6 N1 C12 177.8(3)
C13 C12 N1 C7 -112.3(4)
C13 C12 N1 C6 70.2(4)
O1 C11 N2 C19 0.2(6)
C10 C11 N2 C19 -178.3(3)
C20 C19 N2 C11 63.3(5)
C21 C19 N2 C11 -57.3(5)
C22 C19 N2 C11 178.0(3)
N2 C11 O1 C8 -177.8(3)
C10 C11 O1 C8 1.0(3)
C1 C8 O1 C11 129.4(3)
C9 C8 O1 C11 0.5(3)
C7 C8 O1 C11 -119.1(3)
O2 C27 O3 C28 1.4(6)
C9 C27 O3 C28 -177.4(4)
C29 C28 O3 C27 179.2(5)
